data_1555951
loop_
_publ_author_name
'Michalak, Karol'
'Morawiak, Maja'
'Wicha, Jerzy'

_publ_section_title
;
 Synthetic Approach to the Core Structure of Oleandrin and Related Cardiac
 Glycosides with Highly Functionalized Ring D.
;
_journal_issue 23
_journal_name_full 'Organic letters'
_journal_page_first 6148
_journal_page_last 6151
_journal_paper_doi 10.1021/acs.orglett.6b03157
_journal_volume 18
_journal_year 2016
_chemical_absolute_configuration rm
_chemical_formula_moiety 'C26 H38 O5'
_chemical_formula_sum 'C26 H38 O5'
_chemical_formula_weight 430.56
_space_group_crystal_system monoclinic
_space_group_IT_number 4
_space_group_name_Hall 'P 2yb'
_space_group_name_H-M_alt 'P 1 21 1'
_atom_sites_solution_hydrogens mixed
_atom_sites_solution_primary direct
_atom_sites_solution_secondary difmap
_audit_creation_method SHELXL-2014
_cell_angle_alpha 90
_cell_angle_beta 95.807(12)
_cell_angle_gamma 90
_cell_formula_units_Z 2
_cell_length_a 6.1334(13)
_cell_length_b 25.169(6)
_cell_length_c 7.7489(16)
_cell_measurement_reflns_used 3405
_cell_measurement_temperature 296(2)
_cell_measurement_theta_max 68.39
_cell_measurement_theta_min 3.51
_cell_volume 1190.1(5)
_computing_cell_refinement 'Bruker SAINT'
_computing_data_collection 'Bruker APEX2'
_computing_data_reduction 'Bruker SAINT'
_computing_molecular_graphics 'Bruker SHELXTL'
_computing_publication_material 'Bruker SHELXTL'
_computing_structure_refinement 'SHELXL-2014 (Sheldrick, 2014)'
_computing_structure_solution 'SHELXL-2014 (Sheldrick, 2014)'
_diffrn_ambient_temperature 296(2)
_diffrn_measured_fraction_theta_full 0.983
_diffrn_measured_fraction_theta_max 0.980
_diffrn_measurement_device_type 'Bruker APEX-II CCD'
_diffrn_measurement_method '\f and \w scans'
_diffrn_radiation_monochromator graphite
_diffrn_radiation_type CuK\a
_diffrn_radiation_wavelength 1.54178
_diffrn_reflns_av_R_equivalents 0.0725
_diffrn_reflns_av_unetI/netI 0.0707
_diffrn_reflns_Laue_measured_fraction_full 0.983
_diffrn_reflns_Laue_measured_fraction_max 0.980
_diffrn_reflns_limit_h_max 7
_diffrn_reflns_limit_h_min -7
_diffrn_reflns_limit_k_max 30
_diffrn_reflns_limit_k_min -30
_diffrn_reflns_limit_l_max 9
_diffrn_reflns_limit_l_min -9
_diffrn_reflns_number 18214
_diffrn_reflns_point_group_measured_fraction_full 0.985
_diffrn_reflns_point_group_measured_fraction_max 0.981
_diffrn_reflns_theta_full 67.679
_diffrn_reflns_theta_max 68.389
_diffrn_reflns_theta_min 3.512
_diffrn_source 'fine-focus sealed tube'
_exptl_absorpt_coefficient_mu 0.652
_exptl_absorpt_correction_T_max 0.8840
_exptl_absorpt_correction_T_min 0.8440
_exptl_absorpt_correction_type numerical
_exptl_absorpt_process_details sadabs
_exptl_crystal_colour colorless
_exptl_crystal_density_diffrn 1.202
_exptl_crystal_density_method 'not measured'
_exptl_crystal_description prisms
_exptl_crystal_F_000 468
_exptl_crystal_size_max 0.269
_exptl_crystal_size_mid 0.226
_exptl_crystal_size_min 0.193
_refine_diff_density_max 0.149
_refine_diff_density_min -0.157
_refine_diff_density_rms 0.037
_refine_ls_abs_structure_details
;
 Refined as an inversion twin.
;
_refine_ls_abs_structure_Flack 0.3(4)
_refine_ls_extinction_method none
_refine_ls_goodness_of_fit_ref 1.014
_refine_ls_hydrogen_treatment mixed
_refine_ls_matrix_type full
_refine_ls_number_parameters 301
_refine_ls_number_reflns 4231
_refine_ls_number_restraints 1
_refine_ls_restrained_S_all 1.014
_refine_ls_R_factor_all 0.0647
_refine_ls_R_factor_gt 0.0526
_refine_ls_shift/su_max 0.001
_refine_ls_shift/su_mean 0.000
_refine_ls_structure_factor_coef Fsqd
_refine_ls_weighting_details 'w=1/[\s^2^(Fo^2^)+(0.0859P)^2^+0.1235P] where P=(Fo^2^+2Fc^2^)/3'
_refine_ls_weighting_scheme calc
_refine_ls_wR_factor_gt 0.1516
_refine_ls_wR_factor_ref 0.1613
_reflns_Friedel_coverage 0.954
_reflns_Friedel_fraction_full 0.986
_reflns_Friedel_fraction_max 0.982
_reflns_number_gt 3405
_reflns_number_total 4231
_reflns_threshold_expression 'I > 2\s(I)'
_cod_data_source_file ol6b03157_si_002.cif
_cod_data_source_block MK9_2_0m
_cod_original_cell_volume 1190.1(4)
_cod_original_sg_symbol_H-M 'P 21'
_cod_database_code 1555951
_shelx_space_group_comment
;
The symmetry employed for this shelxl refinement is uniquely defined
by the following loop, which should always be used as a source of
symmetry information in preference to the above space-group names.
They are only intended as comments.
;
_shelx_estimated_absorpt_t_min 0.844
_shelx_estimated_absorpt_t_max 0.884
_shelxl_version_number 2014-3

loop_
_space_group_symop_operation_xyz
'x, y, z'
'-x, y+1/2, -z'

loop_
_atom_site_label
_atom_site_type_symbol
_atom_site_fract_x
_atom_site_fract_y
_atom_site_fract_z
_atom_site_U_iso_or_equiv
_atom_site_adp_type
_atom_site_occupancy
_atom_site_site_symmetry_order
_atom_site_calc_flag
_atom_site_refinement_flags_posn
_atom_site_refinement_flags_adp
O1 O 0.5058(4) 0.05147(14) 1.0058(4) 0.0581(8) Uani 1 1 d . .
O2 O 0.8836(5) -0.02643(13) 0.9755(4) 0.0628(8) Uani 1 1 d . .
O3 O 0.4425(8) 0.34176(18) 0.3483(6) 0.0970(13) Uani 1 1 d . .
O4 O 1.0219(12) -0.0330(2) 1.5519(6) 0.1193(18) Uani 1 1 d . .
O5 O 1.2128(8) -0.06179(19) 1.0463(7) 0.1082(16) Uani 1 1 d . .
C1 C 0.7496(10) 0.2750(2) 0.7386(8) 0.0781(15) Uani 1 1 d . .
H1A H 0.8134 0.2898 0.8478 0.094 Uiso 1 1 calc R U
H1B H 0.8666 0.2583 0.6831 0.094 Uiso 1 1 calc R U
C2 C 0.6551(11) 0.3200(2) 0.6240(9) 0.0841(16) Uani 1 1 d . .
H2A H 0.5508 0.3397 0.6852 0.101 Uiso 1 1 calc R U
H2B H 0.7722 0.3441 0.6012 0.101 Uiso 1 1 calc R U
C3 C 0.5432(9) 0.3007(2) 0.4550(7) 0.0701(13) Uani 1 1 d . .
H3 H 0.6534 0.2834 0.3909 0.084 Uiso 1 1 calc R U
C4 C 0.3702(9) 0.2597(2) 0.4859(7) 0.0671(12) Uani 1 1 d . .
H4A H 0.3073 0.2455 0.3755 0.081 Uiso 1 1 calc R U
H4B H 0.2536 0.2765 0.5419 0.081 Uiso 1 1 calc R U
C5 C 0.4685(7) 0.21426(17) 0.5999(6) 0.0531(10) Uani 1 1 d . .
H5 H 0.5840 0.1988 0.5371 0.064 Uiso 1 1 calc R U
C6 C 0.3073(7) 0.1695(2) 0.6223(6) 0.0625(12) Uani 1 1 d . .
H6A H 0.2394 0.1585 0.5094 0.075 Uiso 1 1 calc R U
H6B H 0.1927 0.1822 0.6896 0.075 Uiso 1 1 calc R U
C7 C 0.4222(7) 0.12243(18) 0.7135(6) 0.0549(10) Uani 1 1 d . .
H7A H 0.5206 0.1067 0.6374 0.066 Uiso 1 1 calc R U
H7B H 0.3135 0.0959 0.7350 0.066 Uiso 1 1 calc R U
C8 C 0.5525(6) 0.13684(15) 0.8849(5) 0.0441(9) Uani 1 1 d . .
C9 C 0.7034(6) 0.18478(16) 0.8659(5) 0.0480(9) Uani 1 1 d . .
C10 C 0.5824(7) 0.23263(17) 0.7761(6) 0.0542(10) Uani 1 1 d . .
C11 C 0.8315(9) 0.19712(18) 1.0399(7) 0.0671(13) Uani 1 1 d . .
H11A H 0.9299 0.2267 1.0265 0.081 Uiso 1 1 calc R U
H11B H 0.7305 0.2075 1.1224 0.081 Uiso 1 1 calc R U
C12 C 0.9622(8) 0.1495(2) 1.1088(7) 0.0661(12) Uani 1 1 d . .
H12A H 1.0449 0.1591 1.2176 0.079 Uiso 1 1 calc R U
H12B H 1.0665 0.1403 1.0275 0.079 Uiso 1 1 calc R U
C13 C 0.8208(6) 0.10006(17) 1.1387(5) 0.0499(9) Uani 1 1 d . .
C14 C 0.6750(5) 0.08816(15) 0.9687(5) 0.0405(8) Uani 1 1 d . .
C15 C 0.8298(6) 0.06040(17) 0.8559(5) 0.0500(9) Uani 1 1 d . .
H15A H 0.7484 0.0387 0.7682 0.060 Uiso 1 1 calc R U
H15B H 0.9158 0.0862 0.7990 0.060 Uiso 1 1 calc R U
C16 C 0.9764(6) 0.02614(17) 0.9795(6) 0.0523(10) Uani 1 1 d . .
H16 H 1.1251 0.0251 0.9436 0.063 Uiso 1 1 calc R U
C17 C 0.9792(6) 0.05090(18) 1.1627(6) 0.0531(10) Uani 1 1 d . .
C18 C 0.4172(11) 0.2569(2) 0.8930(7) 0.0833(17) Uani 1 1 d . .
H18A H 0.4957 0.2726 0.9937 0.125 Uiso 1 1 calc R U
H18B H 0.3225 0.2294 0.9283 0.125 Uiso 1 1 calc R U
H18C H 0.3311 0.2836 0.8294 0.125 Uiso 1 1 calc R U
C19 C 0.6898(9) 0.1098(2) 1.2914(6) 0.0713(13) Uani 1 1 d . .
H19A H 0.6067 0.1419 1.2727 0.107 Uiso 1 1 calc R U
H19B H 0.7878 0.1130 1.3956 0.107 Uiso 1 1 calc R U
H19C H 0.5918 0.0805 1.3026 0.107 Uiso 1 1 calc R U
C20 C 0.9466(8) 0.0136(2) 1.3065(6) 0.0666(12) Uani 1 1 d . .
C21 C 1.0938(11) 0.0038(3) 1.4429(8) 0.0898(17) Uani 1 1 d . .
H21 H 1.2297 0.0204 1.4608 0.108 Uiso 1 1 calc R U
C22 C 0.7660(11) -0.0203(3) 1.3370(8) 0.0865(16) Uani 1 1 d . .
H22 H 0.6342 -0.0230 1.2668 0.104 Uiso 1 1 calc R U
C23 C 0.8189(17) -0.0464(3) 1.4800(11) 0.111(3) Uani 1 1 d . .
H23 H 0.7287 -0.0711 1.5270 0.133 Uiso 1 1 calc R U
C24 C 0.5938(17) 0.3737(4) 0.2715(13) 0.138(4) Uani 1 1 d . .
H24A H 0.6585 0.3987 0.3552 0.207 Uiso 1 1 calc R U
H24B H 0.5200 0.3925 0.1749 0.207 Uiso 1 1 calc R U
H24C H 0.7064 0.3517 0.2317 0.207 Uiso 1 1 calc R U
C25 C 1.0204(12) -0.0669(2) 1.0146(8) 0.0848(17) Uani 1 1 d . .
C26 C 0.8955(18) -0.1185(3) 1.0162(15) 0.140(4) Uani 1 1 d . .
H26A H 0.9320 -0.1405 0.9221 0.210 Uiso 1 1 calc R U
H26B H 0.7410 -0.1113 1.0033 0.210 Uiso 1 1 calc R U
H26C H 0.9341 -0.1365 1.1242 0.210 Uiso 1 1 calc R U
H9 H 0.812(6) 0.1752(15) 0.784(5) 0.037(9) Uiso 1 1 d . .
H8 H 0.454(8) 0.1472(18) 0.972(6) 0.055(12) Uiso 1 1 d . .
H17 H 1.137(7) 0.0657(17) 1.195(5) 0.046(10) Uiso 1 1 d . .
H1 H 0.543(10) 0.021(3) 0.982(8) 0.08(2) Uiso 1 1 d . .

loop_
_atom_site_aniso_label
_atom_site_aniso_U_11
_atom_site_aniso_U_22
_atom_site_aniso_U_33
_atom_site_aniso_U_23
_atom_site_aniso_U_13
_atom_site_aniso_U_12
O1 0.0342(13) 0.065(2) 0.076(2) 0.0025(16) 0.0108(13) -0.0129(14)
O2 0.0593(18) 0.0581(16) 0.0699(18) -0.0013(15) 0.0010(14) -0.0009(15)
O3 0.108(3) 0.091(3) 0.089(3) 0.032(2) -0.006(2) -0.023(2)
O4 0.156(5) 0.125(4) 0.077(3) 0.031(3) 0.013(3) 0.045(4)
O5 0.090(3) 0.100(3) 0.130(4) -0.024(3) -0.016(3) 0.042(2)
C1 0.076(3) 0.059(3) 0.094(4) 0.002(3) -0.021(3) -0.021(3)
C2 0.092(4) 0.064(3) 0.093(4) 0.006(3) -0.006(3) -0.022(3)
C3 0.070(3) 0.064(3) 0.076(3) 0.008(3) 0.010(2) -0.008(2)
C4 0.065(3) 0.073(3) 0.062(3) 0.004(2) 0.001(2) -0.012(2)
C5 0.048(2) 0.058(2) 0.054(2) -0.0058(18) 0.0080(18) -0.0060(18)
C6 0.048(2) 0.073(3) 0.064(3) 0.000(2) -0.006(2) -0.012(2)
C7 0.044(2) 0.062(2) 0.057(2) -0.0040(19) 0.0019(19) -0.0125(18)
C8 0.0328(17) 0.055(2) 0.0465(18) -0.0096(16) 0.0108(16) -0.0029(15)
C9 0.0411(19) 0.052(2) 0.051(2) -0.0138(17) 0.0042(18) -0.0051(17)
C10 0.054(2) 0.052(2) 0.056(2) -0.0135(19) 0.0040(19) -0.0025(18)
C11 0.077(3) 0.053(2) 0.066(3) -0.011(2) -0.014(2) -0.015(2)
C12 0.058(3) 0.068(3) 0.067(3) -0.008(2) -0.017(2) -0.018(2)
C13 0.044(2) 0.061(2) 0.0445(19) -0.0093(18) 0.0022(16) -0.0017(18)
C14 0.0288(16) 0.052(2) 0.0425(18) -0.0084(15) 0.0097(15) -0.0062(14)
C15 0.048(2) 0.054(2) 0.050(2) -0.0078(17) 0.0145(17) 0.0026(18)
C16 0.0357(18) 0.056(2) 0.067(2) -0.0042(19) 0.0145(18) 0.0011(17)
C17 0.0334(19) 0.064(2) 0.060(2) -0.005(2) -0.0004(17) -0.0040(18)
C18 0.105(4) 0.079(3) 0.067(3) -0.013(3) 0.016(3) 0.032(3)
C19 0.086(3) 0.082(3) 0.048(2) -0.013(2) 0.014(2) 0.016(3)
C20 0.064(3) 0.078(3) 0.058(2) 0.002(2) 0.005(2) 0.015(2)
C21 0.095(4) 0.106(4) 0.066(3) 0.009(3) -0.001(3) 0.028(4)
C22 0.094(4) 0.091(4) 0.078(3) 0.014(3) 0.027(3) -0.001(3)
C23 0.140(7) 0.101(5) 0.098(5) 0.035(4) 0.042(5) 0.024(5)
C24 0.151(7) 0.130(7) 0.131(7) 0.054(6) 0.004(6) -0.053(6)
C25 0.104(5) 0.064(3) 0.083(4) -0.009(3) -0.011(3) 0.021(3)
C26 0.177(8) 0.062(4) 0.168(9) 0.009(4) -0.049(7) 0.001(4)

loop_
_atom_type_symbol
_atom_type_description
_atom_type_scat_dispersion_real
_atom_type_scat_dispersion_imag
_atom_type_scat_source
C C 0.0181 0.0091 'International Tables Vol C Tables 4.2.6.8 and 6.1.1.4'
H H 0.0000 0.0000 'International Tables Vol C Tables 4.2.6.8 and 6.1.1.4'
O O 0.0492 0.0322 'International Tables Vol C Tables 4.2.6.8 and 6.1.1.4'

loop_
_geom_angle_atom_site_label_1
_geom_angle_atom_site_label_2
_geom_angle_atom_site_label_3
_geom_angle
C14 O1 H1 109(4)
C25 O2 C16 117.3(4)
C24 O3 C3 113.3(6)
C23 O4 C21 104.9(5)
C2 C1 C10 114.1(4)
C2 C1 H1A 108.7
C10 C1 H1A 108.7
C2 C1 H1B 108.7
C10 C1 H1B 108.7
H1A C1 H1B 107.6
C3 C2 C1 112.6(5)
C3 C2 H2A 109.1
C1 C2 H2A 109.1
C3 C2 H2B 109.1
C1 C2 H2B 109.1
H2A C2 H2B 107.8
O3 C3 C2 113.9(5)
O3 C3 C4 108.5(4)
C2 C3 C4 110.4(5)
O3 C3 H3 108.0
C2 C3 H3 108.0
C4 C3 H3 108.0
C3 C4 C5 111.0(4)
C3 C4 H4A 109.4
C5 C4 H4A 109.4
C3 C4 H4B 109.4
C5 C4 H4B 109.4
H4A C4 H4B 108.0
C6 C5 C4 113.4(4)
C6 C5 C10 111.3(4)
C4 C5 C10 113.8(4)
C6 C5 H5 105.9
C4 C5 H5 105.9
C10 C5 H5 105.9
C5 C6 C7 110.8(4)
C5 C6 H6A 109.5
C7 C6 H6A 109.5
C5 C6 H6B 109.5
C7 C6 H6B 109.5
H6A C6 H6B 108.1
C6 C7 C8 113.5(4)
C6 C7 H7A 108.9
C8 C7 H7A 108.9
C6 C7 H7B 108.9
C8 C7 H7B 108.9
H7A C7 H7B 107.7
C7 C8 C9 111.8(3)
C7 C8 C14 111.5(3)
C9 C8 C14 113.0(3)
C7 C8 H8 111(3)
C9 C8 H8 106(3)
C14 C8 H8 103(3)
C11 C9 C8 109.7(4)
C11 C9 C10 114.9(3)
C8 C9 C10 112.9(3)
C11 C9 H9 107(2)
C8 C9 H9 109(2)
C10 C9 H9 103(2)
C1 C10 C5 107.1(4)
C1 C10 C9 109.2(4)
C5 C10 C9 108.7(3)
C1 C10 C18 109.1(4)
C5 C10 C18 111.8(4)
C9 C10 C18 110.9(4)
C12 C11 C9 111.1(4)
C12 C11 H11A 109.4
C9 C11 H11A 109.4
C12 C11 H11B 109.4
C9 C11 H11B 109.4
H11A C11 H11B 108.0
C11 C12 C13 113.9(4)
C11 C12 H12A 108.8
C13 C12 H12A 108.8
C11 C12 H12B 108.8
C13 C12 H12B 108.8
H12A C12 H12B 107.7
C19 C13 C12 109.7(4)
C19 C13 C14 112.9(3)
C12 C13 C14 108.2(3)
C19 C13 C17 113.9(4)
C12 C13 C17 107.6(3)
C14 C13 C17 104.2(3)
O1 C14 C15 108.9(3)
O1 C14 C8 105.3(3)
C15 C14 C8 115.3(3)
O1 C14 C13 108.7(3)
C15 C14 C13 103.7(3)
C8 C14 C13 114.8(3)
C16 C15 C14 105.3(3)
C16 C15 H15A 110.7
C14 C15 H15A 110.7
C16 C15 H15B 110.7
C14 C15 H15B 110.7
H15A C15 H15B 108.8
O2 C16 C15 107.5(3)
O2 C16 C17 110.9(4)
C15 C16 C17 107.5(3)
O2 C16 H16 110.3
C15 C16 H16 110.3
C17 C16 H16 110.3
C20 C17 C16 116.3(4)
C20 C17 C13 117.2(4)
C16 C17 C13 105.0(3)
C20 C17 H17 104(2)
C16 C17 H17 107(2)
C13 C17 H17 107(2)
C10 C18 H18A 109.5
C10 C18 H18B 109.5
H18A C18 H18B 109.5
C10 C18 H18C 109.5
H18A C18 H18C 109.5
H18B C18 H18C 109.5
C13 C19 H19A 109.5
C13 C19 H19B 109.5
H19A C19 H19B 109.5
C13 C19 H19C 109.5
H19A C19 H19C 109.5
H19B C19 H19C 109.5
C21 C20 C22 103.3(5)
C21 C20 C17 125.1(5)
C22 C20 C17 131.5(5)
C20 C21 O4 112.4(7)
C20 C21 H21 123.8
O4 C21 H21 123.8
C23 C22 C20 108.1(7)
C23 C22 H22 126.0
C20 C22 H22 126.0
C22 C23 O4 111.4(7)
C22 C23 H23 124.3
O4 C23 H23 124.3
O3 C24 H24A 109.5
O3 C24 H24B 109.5
H24A C24 H24B 109.5
O3 C24 H24C 109.5
H24A C24 H24C 109.5
H24B C24 H24C 109.5
O5 C25 O2 123.6(6)
O5 C25 C26 125.9(6)
O2 C25 C26 110.5(6)
C25 C26 H26A 109.5
C25 C26 H26B 109.5
H26A C26 H26B 109.5
C25 C26 H26C 109.5
H26A C26 H26C 109.5
H26B C26 H26C 109.5

loop_
_geom_bond_atom_site_label_1
_geom_bond_atom_site_label_2
_geom_bond_distance
O1 C14 1.440(4)
O1 H1 0.83(7)
O2 C25 1.335(7)
O2 C16 1.440(5)
O3 C24 1.405(9)
O3 C3 1.425(7)
O4 C23 1.354(12)
O4 C21 1.357(9)
O5 C25 1.188(8)
C1 C2 1.517(8)
C1 C10 1.529(7)
C1 H1A 0.9700
C1 H1B 0.9700
C2 C3 1.497(8)
C2 H2A 0.9700
C2 H2B 0.9700
C3 C4 1.516(7)
C3 H3 0.9800
C4 C5 1.530(7)
C4 H4A 0.9700
C4 H4B 0.9700
C5 C6 1.520(6)
C5 C10 1.541(6)
C5 H5 0.9800
C6 C7 1.517(7)
C6 H6A 0.9700
C6 H6B 0.9700
C7 C8 1.523(5)
C7 H7A 0.9700
C7 H7B 0.9700
C8 C9 1.537(5)
C8 C14 1.545(6)
C8 H8 0.99(5)
C9 C11 1.522(6)
C9 C10 1.543(6)
C9 H9 1.00(4)
C10 C18 1.551(7)
C11 C12 1.509(7)
C11 H11A 0.9700
C11 H11B 0.9700
C12 C13 1.548(6)
C12 H12A 0.9700
C12 H12B 0.9700
C13 C19 1.516(6)
C13 C14 1.545(5)
C13 C17 1.572(6)
C14 C15 1.524(5)
C15 C16 1.515(6)
C15 H15A 0.9700
C15 H15B 0.9700
C16 C17 1.549(6)
C16 H16 0.9800
C17 C20 1.486(7)
C17 H17 1.04(4)
C18 H18A 0.9600
C18 H18B 0.9600
C18 H18C 0.9600
C19 H19A 0.9600
C19 H19B 0.9600
C19 H19C 0.9600
C20 C21 1.342(8)
C20 C22 1.436(8)
C21 H21 0.9300
C22 C23 1.301(10)
C22 H22 0.9300
C23 H23 0.9300
C24 H24A 0.9600
C24 H24B 0.9600
C24 H24C 0.9600
C25 C26 1.507(10)
C26 H26A 0.9600
C26 H26B 0.9600
C26 H26C 0.9600

loop_
_geom_hbond_atom_site_label_D
_geom_hbond_atom_site_label_H
_geom_hbond_atom_site_label_A
_geom_hbond_distance_DH
_geom_hbond_distance_HA
_geom_hbond_distance_DA
_geom_hbond_angle_DHA
_geom_hbond_site_symmetry_A
O1 H1 O2 0.83(7) 2.41(6) 3.062(5) 137(6) .
C24 H24A O4 0.96 2.65 3.506(11) 148.4 2_757
C23 H23 O3 0.93 2.66 3.563(10) 165.2 2_647
C16 H16 O1 0.98 2.43 3.295(5) 147.1 1_655

loop_
_geom_torsion_atom_site_label_1
_geom_torsion_atom_site_label_2
_geom_torsion_atom_site_label_3
_geom_torsion_atom_site_label_4
_geom_torsion
C10 C1 C2 C3 -55.7(7)
C24 O3 C3 C2 73.5(8)
C24 O3 C3 C4 -163.1(6)
C1 C2 C3 O3 176.8(5)
C1 C2 C3 C4 54.5(7)
O3 C3 C4 C5 179.9(4)
C2 C3 C4 C5 -54.6(6)
C3 C4 C5 C6 -174.9(4)
C3 C4 C5 C10 56.5(5)
C4 C5 C6 C7 171.7(4)
C10 C5 C6 C7 -58.5(5)
C5 C6 C7 C8 53.6(5)
C6 C7 C8 C9 -49.7(4)
C6 C7 C8 C14 -177.4(3)
C7 C8 C9 C11 -179.4(4)
C14 C8 C9 C11 -52.5(4)
C7 C8 C9 C10 51.0(4)
C14 C8 C9 C10 177.9(3)
C2 C1 C10 C5 52.8(6)
C2 C1 C10 C9 170.3(5)
C2 C1 C10 C18 -68.3(6)
C6 C5 C10 C1 176.7(4)
C4 C5 C10 C1 -53.7(5)
C6 C5 C10 C9 58.8(5)
C4 C5 C10 C9 -171.6(4)
C6 C5 C10 C18 -63.9(5)
C4 C5 C10 C18 65.7(5)
C11 C9 C10 C1 61.5(5)
C8 C9 C10 C1 -171.7(4)
C11 C9 C10 C5 178.0(4)
C8 C9 C10 C5 -55.2(4)
C11 C9 C10 C18 -58.8(5)
C8 C9 C10 C18 68.1(5)
C8 C9 C11 C12 57.3(5)
C10 C9 C11 C12 -174.2(4)
C9 C11 C12 C13 -60.2(6)
C11 C12 C13 C19 -70.1(5)
C11 C12 C13 C14 53.6(5)
C11 C12 C13 C17 165.6(4)
C7 C8 C14 O1 -63.5(4)
C9 C8 C14 O1 169.5(3)
C7 C8 C14 C15 56.5(4)
C9 C8 C14 C15 -70.4(4)
C7 C8 C14 C13 177.0(3)
C9 C8 C14 C13 50.1(4)
C19 C13 C14 O1 -44.0(5)
C12 C13 C14 O1 -165.6(3)
C17 C13 C14 O1 80.1(4)
C19 C13 C14 C15 -159.8(4)
C12 C13 C14 C15 78.6(4)
C17 C13 C14 C15 -35.7(4)
C19 C13 C14 C8 73.5(5)
C12 C13 C14 C8 -48.1(4)
C17 C13 C14 C8 -162.4(3)
O1 C14 C15 C16 -78.4(4)
C8 C14 C15 C16 163.6(3)
C13 C14 C15 C16 37.2(4)
C25 O2 C16 C15 153.6(4)
C25 O2 C16 C17 -89.1(5)
C14 C15 C16 O2 95.4(4)
C14 C15 C16 C17 -24.1(4)
O2 C16 C17 C20 15.8(5)
C15 C16 C17 C20 133.1(4)
O2 C16 C17 C13 -115.6(3)
C15 C16 C17 C13 1.7(4)
C19 C13 C17 C20 13.6(5)
C12 C13 C17 C20 135.3(4)
C14 C13 C17 C20 -110.0(4)
C19 C13 C17 C16 144.4(4)
C12 C13 C17 C16 -93.9(4)
C14 C13 C17 C16 20.9(4)
C16 C17 C20 C21 117.4(6)
C13 C17 C20 C21 -117.2(6)
C16 C17 C20 C22 -61.6(7)
C13 C17 C20 C22 63.7(7)
C22 C20 C21 O4 0.8(7)
C17 C20 C21 O4 -178.5(5)
C23 O4 C21 C20 -0.6(8)
C21 C20 C22 C23 -0.7(7)
C17 C20 C22 C23 178.5(6)
C20 C22 C23 O4 0.4(8)
C21 O4 C23 C22 0.1(8)
C16 O2 C25 O5 -2.6(8)
C16 O2 C25 C26 176.2(6)
